data_7236736
loop_
_publ_author_name
'Huang, Manna'
'Ye, Shuxian'
'Xu, Ke'
'Zhou, Jie'
'Liu, Junliang'
'Zhu, Xinhai'
'Wan, Yiqian'

_publ_section_title
;
 Whole-rainbow-color organic solid fluorophores from subtle modification
 of thiazolo[5,4-b]thieno[3,2-e]pyridines (TTPs)
;
_journal_issue 14
_journal_name_full 'Journal of Materials Chemistry C'
_journal_page_first 3456
_journal_paper_doi 10.1039/C7TC00513J
_journal_volume 5
_journal_year 2017
_chemical_formula_sum 'C25 H21 Cl N2 O2 S2'
_chemical_formula_weight 481.01
_chemical_name_common AF1
_chemical_name_systematic 8-(2-chlorophenyl)-2-(2,6-dimethoxyphenyl)-6-isopropylthiazolo[5,4-b]thieno[3,2-e]pyridine
_space_group_crystal_system orthorhombic
_space_group_IT_number 19
_space_group_name_Hall 'P 2ac 2ab'
_space_group_name_H-M_alt 'P 21 21 21'
_atom_sites_solution_hydrogens geom
_audit_creation_method SHELXL-2014/7
_audit_update_record
;
2017-01-16 deposited with the CCDC.
2017-02-26 downloaded from the CCDC.
;
_cell_angle_alpha 90
_cell_angle_beta 90
_cell_angle_gamma 90
_cell_formula_units_Z 4
_cell_length_a 7.71230(10)
_cell_length_b 14.4156(2)
_cell_length_c 20.6891(3)
_cell_measurement_reflns_used 2413
_cell_measurement_temperature 293(2)
_cell_measurement_theta_max 62.3960
_cell_measurement_theta_min 5.2490
_cell_volume 2300.16(5)
_computing_cell_refinement 'Bruker FRAMBO'
_computing_data_collection 'Bruker FRAMBO'
_computing_data_reduction 'Bruker SAINT'
_computing_molecular_graphics 'Bruker SHELXTL'
_computing_publication_material 'Bruker SHELXTL'
_computing_structure_refinement 'SHELXL-2014/7 (Sheldrick, 2014)'
_computing_structure_solution 'Bruker SHELXTL'
_diffrn_ambient_temperature 293(2)
_diffrn_detector_area_resol_mean 16.0855
_diffrn_measured_fraction_theta_full 0.994
_diffrn_measured_fraction_theta_max 0.993
_diffrn_measurement_device_type 'Xcalibur, Sapphire3, Gemini ultra'
_diffrn_measurement_method 'phi and omega scans'
_diffrn_radiation_type CuK\a
_diffrn_radiation_wavelength 1.54178
_diffrn_reflns_av_R_equivalents 0.0320
_diffrn_reflns_av_unetI/netI 0.0475
_diffrn_reflns_Laue_measured_fraction_full 0.994
_diffrn_reflns_Laue_measured_fraction_max 0.993
_diffrn_reflns_limit_h_max 6
_diffrn_reflns_limit_h_min -8
_diffrn_reflns_limit_k_max 14
_diffrn_reflns_limit_k_min -16
_diffrn_reflns_limit_l_max 23
_diffrn_reflns_limit_l_min -23
_diffrn_reflns_number 5338
_diffrn_reflns_point_group_measured_fraction_full 0.994
_diffrn_reflns_point_group_measured_fraction_max 0.994
_diffrn_reflns_theta_full 62.486
_diffrn_reflns_theta_max 62.486
_diffrn_reflns_theta_min 3.737
_exptl_absorpt_coefficient_mu 3.373
_exptl_absorpt_correction_T_max 1
_exptl_absorpt_correction_T_min 0.71976
_exptl_absorpt_correction_type multi-scan
_exptl_absorpt_process_details
; 
CrysAlisPro, Agilent Technologies, 
Version 1.171.36.28 (release 01-02-2013 CrysAlis171 .NET) 
(compiled Feb  1 2013,16:14:44) 
Empirical absorption correction using spherical harmonics, 
 implemented in SCALE3 ABSPACK scaling algorithm. 
;
_exptl_crystal_colour colourless
_exptl_crystal_density_diffrn 1.389
_exptl_crystal_description cube
_exptl_crystal_F_000 1000
_exptl_crystal_recrystallization_method 'Re-crystallisation from solvent: chloroform and hexane'
_exptl_crystal_size_max 0.4
_exptl_crystal_size_mid 0.2
_exptl_crystal_size_min 0.1
_refine_diff_density_max 0.149
_refine_diff_density_min -0.233
_refine_diff_density_rms 0.040
_refine_ls_abs_structure_details
; 
 Refined as an inversion twin. 
;
_refine_ls_abs_structure_Flack 0.988(19)
_refine_ls_extinction_method none
_refine_ls_goodness_of_fit_ref 1.055
_refine_ls_hydrogen_treatment constr
_refine_ls_matrix_type full
_refine_ls_number_parameters 294
_refine_ls_number_reflns 3201
_refine_ls_number_restraints 0
_refine_ls_restrained_S_all 1.055
_refine_ls_R_factor_all 0.0339
_refine_ls_R_factor_gt 0.0324
_refine_ls_shift/su_max 0.000
_refine_ls_shift/su_mean 0.000
_refine_ls_structure_factor_coef Fsqd
_refine_ls_weighting_details 'w=1/[\s^2^(Fo^2^)+(0.0382P)^2^] where P=(Fo^2^+2Fc^2^)/3'
_refine_ls_weighting_scheme calc
_refine_ls_wR_factor_gt 0.0795
_refine_ls_wR_factor_ref 0.0811
_reflns_Friedel_coverage 0.734
_reflns_Friedel_fraction_full 0.995
_reflns_Friedel_fraction_max 0.994
_reflns_number_gt 3076
_reflns_number_total 3201
_reflns_threshold_expression 'I > 2\s(I)'
_cod_data_source_file c7tc00513j2.cif
_cod_data_source_block exp_21236_F8
_cod_database_code 7236736
_shelx_shelxl_version_number 2014/7
_shelx_space_group_comment
; 
The symmetry employed for this shelxl refinement is uniquely defined 
by the following loop, which should always be used as a source of 
symmetry information in preference to the above space-group names. 
They are only intended as comments. 
;

loop_
_space_group_symop_operation_xyz
'x, y, z'
'-x+1/2, -y, z+1/2'
'-x, y+1/2, -z+1/2'
'x+1/2, -y+1/2, -z'

loop_
_atom_site_label
_atom_site_type_symbol
_atom_site_fract_x
_atom_site_fract_y
_atom_site_fract_z
_atom_site_U_iso_or_equiv
_atom_site_adp_type
_atom_site_occupancy
_atom_site_site_symmetry_order
_atom_site_calc_flag
_atom_site_refinement_flags_posn
_atom_site_refinement_flags_adp
Cl1 Cl 0.27135(12) 0.44759(6) 0.06183(5) 0.0576(2) Uani 1 1 d . .
S1 S 0.69591(11) 0.33237(6) 0.22978(3) 0.0457(2) Uani 1 1 d . .
S2 S 0.38444(14) 0.01712(6) 0.14961(4) 0.0551(3) Uani 1 1 d . .
C1 C 0.4741(4) 0.2597(2) 0.06738(13) 0.0366(6) Uani 1 1 d . .
C2 C 0.8098(4) 0.5018(2) 0.17719(14) 0.0438(7) Uani 1 1 d . .
O1 O 0.5585(4) 0.58021(16) 0.14530(14) 0.0639(7) Uani 1 1 d . .
N1 N 0.5291(4) 0.17502(19) 0.19282(12) 0.0435(6) Uani 1 1 d . .
N2 N 0.6422(3) 0.39069(17) 0.11267(11) 0.0383(6) Uani 1 1 d . .
C6 C 0.7270(5) 0.5858(2) 0.16451(17) 0.0514(8) Uani 1 1 d . .
C7 C 0.4550(4) 0.1316(2) 0.14336(14) 0.0407(7) Uani 1 1 d . .
O2 O 1.0532(3) 0.4179(2) 0.21060(14) 0.0657(7) Uani 1 1 d . .
C9 C 0.5628(4) 0.3047(2) 0.11749(13) 0.0356(6) Uani 1 1 d . .
C10 C 0.5008(4) 0.2593(2) -0.05279(15) 0.0464(7) Uani 1 1 d . .
H10 H 0.5534 0.2014 -0.0496 0.056 Uiso 1 1 calc R U
C11 C 0.7170(4) 0.4135(2) 0.16652(14) 0.0387(7) Uani 1 1 d . .
C12 C 0.9813(5) 0.5025(3) 0.19898(15) 0.0519(9) Uani 1 1 d . .
C13 C 0.5829(4) 0.2605(2) 0.17759(14) 0.0397(7) Uani 1 1 d . .
C14 C 0.4428(4) 0.3040(2) 0.00383(13) 0.0380(7) Uani 1 1 d . .
C15 C 0.3381(5) 0.4290(3) -0.06402(18) 0.0569(9) Uani 1 1 d . .
H15 H 0.2810 0.4856 -0.0680 0.068 Uiso 1 1 calc R U
C16 C 0.3160(5) 0.0176(2) 0.06908(16) 0.0475(7) Uani 1 1 d . .
C17 C 0.3418(4) 0.1002(2) 0.04005(14) 0.0418(7) Uani 1 1 d . .
H17 H 0.3099 0.1120 -0.0025 0.050 Uiso 1 1 calc R U
C18 C 0.4225(4) 0.1677(2) 0.08049(14) 0.0379(6) Uani 1 1 d . .
C19 C 0.3608(4) 0.3893(2) -0.00401(16) 0.0442(7) Uani 1 1 d . .
C20 C 1.0683(5) 0.5862(3) 0.20753(17) 0.0641(11) Uani 1 1 d . .
H20 H 1.1823 0.5870 0.2221 0.077 Uiso 1 1 calc R U
C21 C 0.8137(6) 0.6696(3) 0.1734(2) 0.0673(11) Uani 1 1 d . .
H21 H 0.7584 0.7258 0.1655 0.081 Uiso 1 1 calc R U
C22 C 0.3971(8) -0.1241(3) 0.0077(3) 0.0923(16) Uani 1 1 d . .
H22A H 0.4505 -0.0877 -0.0256 0.138 Uiso 1 1 calc R U
H22B H 0.3541 -0.1809 -0.0104 0.138 Uiso 1 1 calc R U
H22C H 0.4811 -0.1379 0.0406 0.138 Uiso 1 1 calc R U
C23 C 0.4002(6) 0.3845(3) -0.11793(17) 0.0652(11) Uani 1 1 d . .
H23 H 0.3877 0.4119 -0.1584 0.078 Uiso 1 1 calc R U
C24 C 1.2275(5) 0.4127(4) 0.2337(2) 0.0793(13) Uani 1 1 d . .
H24A H 1.3015 0.4489 0.2062 0.119 Uiso 1 1 calc R U
H24B H 1.2652 0.3493 0.2335 0.119 Uiso 1 1 calc R U
H24C H 1.2327 0.4366 0.2770 0.119 Uiso 1 1 calc R U
C25 C 0.2474(6) -0.0699(2) 0.03731(19) 0.0616(10) Uani 1 1 d . .
H25 H 0.1708 -0.0509 0.0019 0.074 Uiso 1 1 calc R U
C26 C 0.4811(5) 0.2995(3) -0.11260(16) 0.0575(9) Uani 1 1 d . .
H26 H 0.5222 0.2695 -0.1493 0.069 Uiso 1 1 calc R U
C27 C 0.4724(6) 0.6622(3) 0.1260(2) 0.0733(11) Uani 1 1 d . .
H27A H 0.4625 0.7034 0.1623 0.110 Uiso 1 1 calc R U
H27B H 0.3587 0.6469 0.1103 0.110 Uiso 1 1 calc R U
H27C H 0.5373 0.6919 0.0923 0.110 Uiso 1 1 calc R U
C28 C 0.9839(7) 0.6671(3) 0.1942(2) 0.0777(14) Uani 1 1 d . .
H28 H 1.0433 0.7228 0.1993 0.093 Uiso 1 1 calc R U
C29 C 0.1420(7) -0.1298(3) 0.0829(3) 0.0847(14) Uani 1 1 d . .
H29A H 0.0942 -0.1813 0.0596 0.127 Uiso 1 1 calc R U
H29B H 0.0496 -0.0936 0.1012 0.127 Uiso 1 1 calc R U
H29C H 0.2154 -0.1524 0.1170 0.127 Uiso 1 1 calc R U

loop_
_atom_site_aniso_label
_atom_site_aniso_U_11
_atom_site_aniso_U_22
_atom_site_aniso_U_33
_atom_site_aniso_U_23
_atom_site_aniso_U_13
_atom_site_aniso_U_12
Cl1 0.0642(5) 0.0445(4) 0.0641(5) -0.0092(4) -0.0077(4) 0.0107(4)
S1 0.0599(5) 0.0423(4) 0.0351(3) -0.0007(3) -0.0089(3) -0.0006(4)
S2 0.0780(6) 0.0365(4) 0.0509(4) 0.0113(4) -0.0084(4) -0.0095(4)
C1 0.0394(14) 0.0335(15) 0.0368(14) 0.0003(13) -0.0012(13) 0.0014(13)
C2 0.0503(17) 0.0417(18) 0.0395(14) -0.0071(14) -0.0022(14) -0.0060(16)
O1 0.0664(15) 0.0366(12) 0.0886(18) -0.0007(13) -0.0155(15) 0.0050(12)
N1 0.0547(15) 0.0366(13) 0.0391(12) 0.0036(12) -0.0035(12) -0.0019(13)
N2 0.0449(13) 0.0342(12) 0.0357(12) -0.0016(10) -0.0025(11) -0.0015(12)
C6 0.061(2) 0.0417(17) 0.0514(18) -0.0047(15) -0.0052(16) -0.0046(17)
C7 0.0494(17) 0.0328(15) 0.0399(15) 0.0041(13) -0.0007(14) -0.0007(14)
O2 0.0470(13) 0.0714(18) 0.0786(17) -0.0001(15) -0.0140(12) 0.0007(14)
C9 0.0412(14) 0.0307(14) 0.0351(14) 0.0010(12) -0.0012(12) 0.0034(13)
C10 0.0485(17) 0.0456(18) 0.0451(16) -0.0054(15) -0.0039(15) -0.0040(15)
C11 0.0422(15) 0.0356(15) 0.0384(14) -0.0037(13) -0.0016(13) 0.0027(14)
C12 0.0513(19) 0.064(2) 0.0409(15) -0.0053(17) -0.0016(15) -0.0130(18)
C13 0.0455(16) 0.0382(16) 0.0354(13) -0.0011(13) -0.0004(13) 0.0045(14)
C14 0.0425(16) 0.0344(15) 0.0372(14) 0.0031(13) -0.0062(12) -0.0064(14)
C15 0.068(2) 0.0462(19) 0.057(2) 0.0172(18) -0.0147(18) -0.0016(18)
C16 0.0571(18) 0.0340(15) 0.0515(17) 0.0027(14) -0.0039(16) -0.0029(15)
C17 0.0511(17) 0.0338(15) 0.0406(16) 0.0012(13) -0.0049(14) 0.0004(14)
C18 0.0412(15) 0.0320(14) 0.0403(14) 0.0029(13) -0.0035(12) 0.0035(13)
C19 0.0490(18) 0.0365(16) 0.0471(16) 0.0035(14) -0.0089(14) -0.0042(16)
C20 0.063(2) 0.078(3) 0.0511(18) 0.000(2) -0.0096(17) -0.028(2)
C21 0.087(3) 0.0426(19) 0.072(2) -0.0062(19) -0.012(2) -0.013(2)
C22 0.127(4) 0.054(2) 0.095(3) -0.022(3) 0.008(3) -0.004(3)
C23 0.075(2) 0.076(3) 0.0446(19) 0.019(2) -0.0099(19) -0.014(2)
C24 0.052(2) 0.113(4) 0.073(3) 0.003(3) -0.014(2) 0.001(2)
C25 0.084(3) 0.0356(17) 0.065(2) 0.0005(17) -0.020(2) -0.0063(19)
C26 0.063(2) 0.072(3) 0.0375(15) -0.0015(17) -0.0021(16) -0.014(2)
C27 0.084(3) 0.047(2) 0.089(3) 0.006(2) -0.001(2) 0.012(2)
C28 0.101(4) 0.064(3) 0.067(2) -0.007(2) -0.010(2) -0.041(3)
C29 0.102(3) 0.053(2) 0.100(3) 0.005(2) -0.005(3) -0.033(3)

loop_
_atom_type_symbol
_atom_type_description
_atom_type_scat_dispersion_real
_atom_type_scat_dispersion_imag
_atom_type_scat_source
C C 0.0181 0.0091 'International Tables Vol C Tables 4.2.6.8 and 6.1.1.4'
H H 0.0000 0.0000 'International Tables Vol C Tables 4.2.6.8 and 6.1.1.4'
N N 0.0311 0.0180 'International Tables Vol C Tables 4.2.6.8 and 6.1.1.4'
O O 0.0492 0.0322 'International Tables Vol C Tables 4.2.6.8 and 6.1.1.4'
S S 0.3331 0.5567 'International Tables Vol C Tables 4.2.6.8 and 6.1.1.4'
Cl Cl 0.3639 0.7018 'International Tables Vol C Tables 4.2.6.8 and 6.1.1.4'

loop_
_geom_angle_atom_site_label_1
_geom_angle_atom_site_label_2
_geom_angle_atom_site_label_3
_geom_angle
C13 S1 C11 88.88(15)
C7 S2 C16 91.11(15)
C9 C1 C18 115.5(3)
C9 C1 C14 122.5(3)
C18 C1 C14 122.0(3)
C6 C2 C12 119.2(3)
C6 C2 C11 119.9(3)
C12 C2 C11 120.9(3)
C6 O1 C27 118.8(3)
C7 N1 C13 112.7(2)
C11 N2 C9 111.2(2)
O1 C6 C21 123.2(4)
O1 C6 C2 116.2(3)
C21 C6 C2 120.6(3)
N1 C7 C18 127.5(3)
N1 C7 S2 121.5(2)
C18 C7 S2 111.0(2)
C12 O2 C24 119.3(4)
N2 C9 C1 125.2(3)
N2 C9 C13 114.9(3)
C1 C9 C13 119.9(3)
C26 C10 C14 121.4(3)
N2 C11 C2 124.2(3)
N2 C11 S1 115.4(2)
C2 C11 S1 120.4(2)
O2 C12 C20 124.0(3)
O2 C12 C2 115.8(3)
C20 C12 C2 120.2(4)
N1 C13 C9 126.3(3)
N1 C13 S1 124.1(2)
C9 C13 S1 109.6(2)
C19 C14 C10 116.8(3)
C19 C14 C1 123.9(3)
C10 C14 C1 119.3(3)
C23 C15 C19 119.5(3)
C17 C16 C25 126.3(3)
C17 C16 S2 112.6(3)
C25 C16 S2 120.9(3)
C16 C17 C18 113.9(3)
C1 C18 C7 118.0(3)
C1 C18 C17 130.7(3)
C7 C18 C17 111.3(3)
C15 C19 C14 122.0(3)
C15 C19 Cl1 117.0(3)
C14 C19 Cl1 121.0(2)
C28 C20 C12 119.0(4)
C28 C21 C6 118.3(4)
C15 C23 C26 120.6(3)
C29 C25 C16 113.0(4)
C29 C25 C22 111.4(4)
C16 C25 C22 109.7(4)
C10 C26 C23 119.8(4)
C20 C28 C21 122.6(4)

loop_
_geom_bond_atom_site_label_1
_geom_bond_atom_site_label_2
_geom_bond_distance
Cl1 C19 1.743(4)
S1 C13 1.732(3)
S1 C11 1.763(3)
S2 C7 1.743(3)
S2 C16 1.748(3)
C1 C9 1.401(4)
C1 C18 1.411(4)
C1 C14 1.481(4)
C2 C6 1.393(5)
C2 C12 1.398(5)
C2 C11 1.477(4)
O1 C6 1.361(5)
O1 C27 1.413(5)
N1 C7 1.328(4)
N1 C13 1.338(4)
N2 C11 1.297(4)
N2 C9 1.386(4)
C6 C21 1.393(5)
C7 C18 1.423(4)
O2 C12 1.361(5)
O2 C24 1.429(5)
C9 C13 1.406(4)
C10 C26 1.375(5)
C10 C14 1.410(4)
C12 C20 1.392(5)
C14 C19 1.393(5)
C15 C23 1.373(6)
C15 C19 1.378(5)
C16 C17 1.347(4)
C16 C25 1.518(5)
C17 C18 1.426(4)
C20 C28 1.363(7)
C21 C28 1.382(7)
C22 C25 1.522(7)
C23 C26 1.380(6)
C25 C29 1.516(6)
